data_7238585
loop_
_publ_author_name
'Kulikov, Oleg V.'
'Hamilton, Andrew D.'

_publ_section_title
;
 Synthesis of the novel trimeric benzamides---potential inhibitors of
 protein--protein interactions
;
_journal_issue 6
_journal_name_full 'RSC Advances'
_journal_page_first 2454
_journal_paper_doi 10.1039/c2ra01153k
_journal_volume 2
_journal_year 2012
_chemical_formula_moiety 'O5 N2 C27 H38'
_chemical_formula_sum 'C27 H38 N2 O5'
_chemical_formula_weight 470.61
_space_group_IT_number 15
_space_group_name_Hall '-C 2yc'
_space_group_name_H-M_alt 'C 1 2/c 1'
_symmetry_cell_setting monoclinic
_symmetry_Int_Tables_number 15
_symmetry_space_group_name_Hall '-C 2yc'
_symmetry_space_group_name_H-M 'C 1 2/c 1'
_atom_sites_solution_hydrogens geom
_atom_sites_solution_primary direct
_atom_sites_solution_secondary difmap
_cell_angle_alpha 90.0000
_cell_angle_beta 111.349(8)
_cell_angle_gamma 90.0000
_cell_formula_units_Z 8
_cell_length_a 26.2228(5)
_cell_length_b 7.12522(13)
_cell_length_c 29.983(2)
_cell_measurement_reflns_used 10907
_cell_measurement_temperature 93
_cell_measurement_theta_max 65.86
_cell_measurement_theta_min 6.78
_cell_volume 5217.7(5)
_computing_cell_refinement PROCESS-AUTO
_computing_data_collection PROCESS-AUTO
_computing_data_reduction CrystalClear
_computing_molecular_graphics 'CrystalStructure 4.0'
_computing_publication_material 'CrystalStructure 4.0 (Rigaku, 2010)'
_computing_structure_refinement 'SHELXL97 (Sheldrick, 1997)'
_computing_structure_solution 'SIR2004 (Burla, et al., 2005)'
_diffrn_ambient_temperature 93
_diffrn_detector_area_resol_mean 11.111
_diffrn_measured_fraction_theta_full 0.964
_diffrn_measured_fraction_theta_max 0.964
_diffrn_measurement_device_type 'Rigaku Saturn724 CCD'
_diffrn_measurement_method \w
_diffrn_radiation_type 'Cu K\a'
_diffrn_radiation_wavelength 1.54187
_diffrn_reflns_av_R_equivalents 0.0394
_diffrn_reflns_limit_h_max 30
_diffrn_reflns_limit_h_min -26
_diffrn_reflns_limit_k_max 8
_diffrn_reflns_limit_k_min -6
_diffrn_reflns_limit_l_max 34
_diffrn_reflns_limit_l_min -35
_diffrn_reflns_number 13411
_diffrn_reflns_theta_full 65.86
_diffrn_reflns_theta_max 65.86
_diffrn_standards_number 0
_exptl_absorpt_coefficient_mu 0.663
_exptl_absorpt_correction_T_max 0.948
_exptl_absorpt_correction_T_min 0.595
_exptl_absorpt_correction_type multi-scan
_exptl_absorpt_process_details 'Jacobson, R. (1998) Private communication'
_exptl_crystal_colour colorless
_exptl_crystal_density_diffrn 1.198
_exptl_crystal_density_method 'not measured'
_exptl_crystal_description block
_exptl_crystal_F_000 2032.00
_exptl_crystal_size_max 0.10
_exptl_crystal_size_mid 0.08
_exptl_crystal_size_min 0.08
_refine_diff_density_max 0.230
_refine_diff_density_min -0.230
_refine_ls_extinction_method none
_refine_ls_goodness_of_fit_ref 1.068
_refine_ls_hydrogen_treatment mixed
_refine_ls_number_parameters 319
_refine_ls_number_reflns 4366
_refine_ls_number_restraints 0
_refine_ls_R_factor_gt 0.0450
_refine_ls_shift/su_max 0.001
_refine_ls_structure_factor_coef Fsqd
_refine_ls_weighting_details 'w = 1/[\s^2^(Fo^2^)+(0.0695P)^2^+2.6874P] where P=(Fo^2^+2Fc^2^)/3'
_refine_ls_weighting_scheme calc
_refine_ls_wR_factor_ref 0.1226
_reflns_number_gt 3916
_reflns_number_total 4756
_reflns_threshold_expression F^2^>2.0\s(F^2^)
_cod_data_source_file c2ra01153k.txt
_cod_data_source_block ok08
_cod_original_formula_sum 'O5 N2 C27 H38'
_cod_database_code 7238585

loop_
_symmetry_equiv_pos_site_id
_symmetry_equiv_pos_as_xyz
1 +X,+Y,+Z
2 -X,+Y,1/2-Z
3 -X,-Y,-Z
4 +X,-Y,1/2+Z
5 1/2+X,1/2+Y,+Z
6 1/2-X,1/2+Y,1/2-Z
7 1/2-X,1/2-Y,-Z
8 1/2+X,1/2-Y,1/2+Z

loop_
_atom_site_label
_atom_site_type_symbol
_atom_site_fract_x
_atom_site_fract_y
_atom_site_fract_z
_atom_site_U_iso_or_equiv
_atom_site_adp_type
_atom_site_occupancy
_atom_site_symmetry_multiplicity
_atom_site_calc_flag
_atom_site_refinement_flags
O(1) O 0.20386(4) 0.59093(16) 0.83611(4) 0.0340(3) Uani 1.00 8 d .
O(2) O 0.40579(4) 0.40749(16) 0.89084(3) 0.0320(3) Uani 1.00 8 d .
O(3) O 0.47777(4) 0.24883(15) 1.05818(3) 0.0269(2) Uani 1.00 8 d .
O(4) O 0.67050(4) 0.02958(17) 1.00502(4) 0.0369(3) Uani 1.00 8 d .
O(5) O 0.67043(4) 0.04794(15) 1.07940(4) 0.0297(3) Uani 1.00 8 d .
N(1) N 0.18011(5) 0.6090(2) 0.91377(5) 0.0342(3) Uani 1.00 8 d .
N(2) N 0.42958(5) 0.34026(18) 0.97020(4) 0.0252(3) Uani 1.00 8 d .
C(1) C 0.23158(6) 0.5511(2) 0.91842(5) 0.0278(3) Uani 1.00 8 d .
C(2) C 0.27170(6) 0.5075(2) 0.96280(5) 0.0295(3) Uani 1.00 8 d .
C(3) C 0.32386(6) 0.4586(2) 0.96628(5) 0.0288(3) Uani 1.00 8 d .
C(4) C 0.33837(6) 0.4515(2) 0.92585(5) 0.0252(3) Uani 1.00 8 d .
C(5) C 0.29825(6) 0.4949(2) 0.88104(5) 0.0262(3) Uani 1.00 8 d .
C(6) C 0.24625(6) 0.5436(2) 0.87765(5) 0.0274(3) Uani 1.00 8 d .
C(7) C 0.21373(6) 0.5851(3) 0.79243(5) 0.0347(4) Uani 1.00 8 d .
C(8) C 0.16380(6) 0.6660(3) 0.75310(5) 0.0350(4) Uani 1.00 8 d .
C(9) C 0.15950(7) 0.8769(3) 0.76014(6) 0.0427(4) Uani 1.00 8 d .
C(10) C 0.10302(8) 0.9589(3) 0.73233(7) 0.0476(4) Uani 1.00 8 d .
C(11) C 0.16632(7) 0.6143(3) 0.70425(6) 0.0414(4) Uani 1.00 8 d .
C(12) C 0.15152(8) 0.4120(3) 0.69008(6) 0.0471(4) Uani 1.00 8 d .
C(13) C 0.39344(6) 0.3990(2) 0.92660(5) 0.0250(3) Uani 1.00 8 d .
C(14) C 0.48349(6) 0.28084(19) 0.98276(5) 0.0235(3) Uani 1.00 8 d .
C(15) C 0.51216(6) 0.2687(2) 0.95197(5) 0.0257(3) Uani 1.00 8 d .
C(16) C 0.56526(6) 0.2000(2) 0.96875(5) 0.0261(3) Uani 1.00 8 d .
C(17) C 0.59075(6) 0.1458(2) 1.01629(5) 0.0251(3) Uani 1.00 8 d .
C(18) C 0.56284(6) 0.1632(2) 1.04790(5) 0.0253(3) Uani 1.00 8 d .
C(19) C 0.50990(6) 0.22854(19) 1.03140(5) 0.0239(3) Uani 1.00 8 d .
C(20) C 0.49991(6) 0.1955(2) 1.10779(5) 0.0275(3) Uani 1.00 8 d .
C(21) C 0.45296(6) 0.1958(2) 1.12604(5) 0.0292(3) Uani 1.00 8 d .
C(22) C 0.43017(7) 0.3932(2) 1.12605(6) 0.0374(4) Uani 1.00 8 d .
C(23) C 0.37316(8) 0.3958(3) 1.12820(8) 0.0547(5) Uani 1.00 8 d .
C(24) C 0.47110(7) 0.1038(3) 1.17568(6) 0.0392(4) Uani 1.00 8 d .
C(25) C 0.47990(9) -0.1069(3) 1.17558(7) 0.0491(5) Uani 1.00 8 d .
C(26) C 0.64698(6) 0.0700(2) 1.03183(5) 0.0268(3) Uani 1.00 8 d .
C(27) C 0.72669(6) -0.0157(2) 1.09659(6) 0.0326(3) Uani 1.00 8 d .
H(2) H 0.2629 0.5117 0.9909 0.035 Uiso 1.00 8 calc R
H(3) H 0.3505 0.4290 0.9968 0.035 Uiso 1.00 8 calc R
H(5) H 0.3071 0.4906 0.8530 0.031 Uiso 1.00 8 calc R
H(7A) H 0.2199 0.4540 0.7847 0.042 Uiso 1.00 8 calc R
H(7B) H 0.2467 0.6597 0.7955 0.042 Uiso 1.00 8 calc R
H(8) H 0.1306 0.6051 0.7555 0.042 Uiso 1.00 8 calc R
H(9A) H 0.1688 0.9022 0.7947 0.051 Uiso 1.00 8 calc R
H(9B) H 0.1869 0.9421 0.7501 0.051 Uiso 1.00 8 calc R
H(10A) H 0.0757 0.8981 0.7427 0.057 Uiso 1.00 8 calc R
H(10B) H 0.0938 0.9371 0.6980 0.057 Uiso 1.00 8 calc R
H(10C) H 0.1034 1.0941 0.7384 0.057 Uiso 1.00 8 calc R
H(11A) H 0.1410 0.6970 0.6795 0.050 Uiso 1.00 8 calc R
H(11B) H 0.2038 0.6384 0.7050 0.050 Uiso 1.00 8 calc R
H(12A) H 0.1141 0.3876 0.6884 0.057 Uiso 1.00 8 calc R
H(12B) H 0.1770 0.3290 0.7140 0.057 Uiso 1.00 8 calc R
H(12C) H 0.1539 0.3885 0.6587 0.057 Uiso 1.00 8 calc R
H(15) H 0.4954 0.3073 0.9195 0.031 Uiso 1.00 8 calc R
H(16) H 0.5845 0.1898 0.9475 0.031 Uiso 1.00 8 calc R
H(18) H 0.5804 0.1299 1.0806 0.030 Uiso 1.00 8 calc R
H(20A) H 0.5285 0.2857 1.1263 0.033 Uiso 1.00 8 calc R
H(20B) H 0.5165 0.0690 1.1113 0.033 Uiso 1.00 8 calc R
H(21) H 0.4229 0.1172 1.1037 0.035 Uiso 1.00 8 calc R
H(22A) H 0.4554 0.4631 1.1539 0.045 Uiso 1.00 8 calc R
H(22B) H 0.4291 0.4594 1.0967 0.045 Uiso 1.00 8 calc R
H(23A) H 0.3739 0.3322 1.1574 0.066 Uiso 1.00 8 calc R
H(23B) H 0.3476 0.3308 1.1001 0.066 Uiso 1.00 8 calc R
H(23C) H 0.3612 0.5260 1.1284 0.066 Uiso 1.00 8 calc R
H(24A) H 0.5057 0.1634 1.1966 0.047 Uiso 1.00 8 calc R
H(24B) H 0.4430 0.1294 1.1898 0.047 Uiso 1.00 8 calc R
H(25A) H 0.5082 -0.1340 1.1623 0.059 Uiso 1.00 8 calc R
H(25B) H 0.4456 -0.1680 1.1559 0.059 Uiso 1.00 8 calc R
H(25C) H 0.4916 -0.1547 1.2084 0.059 Uiso 1.00 8 calc R
H(27A) H 0.7490 0.0730 1.0865 0.039 Uiso 1.00 8 calc R
H(27B) H 0.7285 -0.1400 1.0832 0.039 Uiso 1.00 8 calc R
H(27C) H 0.7406 -0.0233 1.1316 0.039 Uiso 1.00 8 calc R
H(1A) H 0.1553(9) 0.601(3) 0.8849(8) 0.048(5) Uiso 1.00 8 d .
H(1B) H 0.1691(8) 0.589(3) 0.9383(8) 0.049(6) Uiso 1.00 8 d .
H(2A) H 0.4172(7) 0.337(3) 0.9929(7) 0.038(5) Uiso 1.00 8 d .

loop_
_atom_site_aniso_label
_atom_site_aniso_U_11
_atom_site_aniso_U_22
_atom_site_aniso_U_33
_atom_site_aniso_U_12
_atom_site_aniso_U_13
_atom_site_aniso_U_23
O(1) 0.0267(5) 0.0483(7) 0.0219(5) 0.0072(5) 0.0028(4) 0.0064(5)
O(2) 0.0283(5) 0.0450(7) 0.0203(5) 0.0036(5) 0.0059(4) -0.0001(4)
O(3) 0.0255(5) 0.0346(6) 0.0191(5) 0.0041(4) 0.0063(4) 0.0026(4)
O(4) 0.0333(6) 0.0474(7) 0.0319(6) 0.0104(5) 0.0140(5) 0.0050(5)
O(5) 0.0256(5) 0.0338(6) 0.0253(5) 0.0043(4) 0.0042(4) 0.0004(4)
N(1) 0.0275(7) 0.0444(9) 0.0290(7) 0.0065(6) 0.0083(6) 0.0056(6)
N(2) 0.0239(6) 0.0290(7) 0.0206(6) 0.0015(5) 0.0056(5) 0.0011(5)
C(1) 0.0267(7) 0.0265(8) 0.0279(7) 0.0002(6) 0.0072(6) 0.0004(6)
C(2) 0.0292(8) 0.0345(9) 0.0238(7) 0.0016(6) 0.0082(6) 0.0013(6)
C(3) 0.0285(7) 0.0320(8) 0.0211(7) 0.0015(6) 0.0034(6) 0.0016(6)
C(4) 0.0264(7) 0.0229(8) 0.0225(7) -0.0007(6) 0.0045(6) -0.0012(5)
C(5) 0.0271(7) 0.0271(8) 0.0210(7) -0.0001(6) 0.0048(6) -0.0000(6)
C(6) 0.0274(7) 0.0268(8) 0.0219(7) 0.0015(6) 0.0018(6) 0.0029(6)
C(7) 0.0318(8) 0.0474(10) 0.0219(7) 0.0055(7) 0.0061(6) 0.0027(7)
C(8) 0.0306(8) 0.0449(10) 0.0239(7) 0.0035(7) 0.0033(6) 0.0051(7)
C(9) 0.0423(10) 0.0446(11) 0.0341(9) 0.0022(8) 0.0055(7) 0.0062(7)
C(10) 0.0485(10) 0.0461(11) 0.0424(10) 0.0088(8) 0.0094(8) 0.0073(8)
C(11) 0.0394(9) 0.0547(11) 0.0255(8) 0.0040(8) 0.0063(7) 0.0075(7)
C(12) 0.0446(10) 0.0593(12) 0.0304(9) 0.0013(9) 0.0053(7) -0.0035(8)
C(13) 0.0268(7) 0.0229(8) 0.0205(7) -0.0018(6) 0.0030(6) -0.0021(5)
C(14) 0.0253(7) 0.0194(7) 0.0231(7) -0.0006(5) 0.0054(6) -0.0018(5)
C(15) 0.0272(7) 0.0263(8) 0.0207(7) -0.0007(6) 0.0052(6) -0.0005(5)
C(16) 0.0289(7) 0.0250(8) 0.0244(7) -0.0007(6) 0.0098(6) -0.0017(6)
C(17) 0.0264(7) 0.0214(7) 0.0252(7) -0.0005(6) 0.0066(6) -0.0018(6)
C(18) 0.0265(7) 0.0240(8) 0.0214(7) -0.0012(6) 0.0040(6) -0.0008(6)
C(19) 0.0256(7) 0.0225(7) 0.0228(7) -0.0012(6) 0.0077(6) -0.0012(5)
C(20) 0.0297(7) 0.0323(8) 0.0168(7) 0.0027(6) 0.0041(6) 0.0026(6)
C(21) 0.0330(8) 0.0296(8) 0.0236(7) 0.0013(6) 0.0086(6) -0.0000(6)
C(22) 0.0461(10) 0.0307(9) 0.0392(9) 0.0035(7) 0.0199(8) 0.0004(7)
C(23) 0.0582(12) 0.0437(11) 0.0763(14) 0.0148(9) 0.0413(11) 0.0094(10)
C(24) 0.0478(10) 0.0465(11) 0.0256(8) 0.0062(8) 0.0158(7) 0.0039(7)
C(25) 0.0636(12) 0.0480(12) 0.0378(10) 0.0136(9) 0.0209(9) 0.0170(8)
C(26) 0.0285(7) 0.0244(8) 0.0256(7) -0.0008(6) 0.0077(6) 0.0008(6)
C(27) 0.0241(7) 0.0339(9) 0.0338(8) 0.0032(6) 0.0033(6) 0.0023(6)

loop_
_atom_type_symbol
_atom_type_description
_atom_type_scat_dispersion_real
_atom_type_scat_dispersion_imag
_atom_type_scat_source
O O 0.049 0.032
;
International Tables for Crystallography
(1992, Vol. C, Tables 4.2.6.8 and 6.1.1.4)
;
N N 0.031 0.018
;
International Tables for Crystallography
(1992, Vol. C, Tables 4.2.6.8 and 6.1.1.4)
;
C C 0.018 0.009
;
International Tables for Crystallography
(1992, Vol. C, Tables 4.2.6.8 and 6.1.1.4)
;
H H 0.000 0.000
;
International Tables for Crystallography
(1992, Vol. C, Table 6.1.1.4)
;

loop_
_geom_angle_atom_site_label_1
_geom_angle_atom_site_label_2
_geom_angle_atom_site_label_3
_geom_angle
_geom_angle_publ_flag
C(6) O(1) C(7) 117.88(12) yes
C(19) O(3) C(20) 118.49(11) yes
C(26) O(5) C(27) 115.39(14) yes
C(13) N(2) C(14) 129.28(15) yes
N(1) C(1) C(2) 122.43(16) yes
N(1) C(1) C(6) 119.55(12) yes
C(2) C(1) C(6) 117.94(15) yes
C(1) C(2) C(3) 120.70(16) yes
C(2) C(3) C(4) 121.31(12) yes
C(3) C(4) C(5) 118.39(15) yes
C(3) C(4) C(13) 124.52(12) yes
C(5) C(4) C(13) 117.08(15) yes
C(4) C(5) C(6) 120.20(15) yes
O(1) C(6) C(1) 112.97(14) yes
O(1) C(6) C(5) 125.57(15) yes
C(1) C(6) C(5) 121.46(12) yes
O(1) C(7) C(8) 107.96(13) yes
C(7) C(8) C(9) 110.61(12) yes
C(7) C(8) C(11) 108.96(14) yes
C(9) C(8) C(11) 113.51(15) yes
C(8) C(9) C(10) 114.01(14) yes
C(8) C(11) C(12) 113.63(16) yes
O(2) C(13) N(2) 122.45(14) yes
O(2) C(13) C(4) 122.57(12) yes
N(2) C(13) C(4) 114.99(14) yes
N(2) C(14) C(15) 125.59(12) yes
N(2) C(14) C(19) 115.25(15) yes
C(15) C(14) C(19) 119.16(13) yes
C(14) C(15) C(16) 119.73(13) yes
C(15) C(16) C(17) 120.97(16) yes
C(16) C(17) C(18) 119.70(14) yes
C(16) C(17) C(26) 118.48(15) yes
C(18) C(17) C(26) 121.82(12) yes
C(17) C(18) C(19) 119.70(13) yes
O(3) C(19) C(14) 113.69(13) yes
O(3) C(19) C(18) 125.61(13) yes
C(14) C(19) C(18) 120.70(16) yes
O(3) C(20) C(21) 107.32(11) yes
C(20) C(21) C(22) 111.69(14) yes
C(20) C(21) C(24) 110.08(12) yes
C(22) C(21) C(24) 112.07(14) yes
C(21) C(22) C(23) 113.70(15) yes
C(21) C(24) C(25) 114.43(15) yes
O(4) C(26) O(5) 122.01(13) yes
O(4) C(26) C(17) 124.60(12) yes
O(5) C(26) C(17) 113.38(14) yes
C(1) N(1) H(1A) 115.5(17) yes
C(1) N(1) H(1B) 118.1(12) yes
H(1A) N(1) H(1B) 117(2) yes
C(13) N(2) H(2A) 115.9(11) yes
C(14) N(2) H(2A) 114.8(11) yes
C(1) C(2) H(2) 119.672 yes
C(3) C(2) H(2) 119.633 yes
C(2) C(3) H(3) 119.352 yes
C(4) C(3) H(3) 119.343 yes
C(4) C(5) H(5) 119.900 yes
C(6) C(5) H(5) 119.895 yes
O(1) C(7) H(7A) 110.104 yes
O(1) C(7) H(7B) 110.106 yes
C(8) C(7) H(7A) 110.116 yes
C(8) C(7) H(7B) 110.117 yes
H(7A) C(7) H(7B) 108.440 yes
C(7) C(8) H(8) 107.844 yes
C(9) C(8) H(8) 107.857 yes
C(11) C(8) H(8) 107.865 yes
C(8) C(9) H(9A) 108.747 yes
C(8) C(9) H(9B) 108.754 yes
C(10) C(9) H(9A) 108.751 yes
C(10) C(9) H(9B) 108.755 yes
H(9A) C(9) H(9B) 107.646 yes
C(9) C(10) H(10A) 109.471 yes
C(9) C(10) H(10B) 109.476 yes
C(9) C(10) H(10C) 109.463 yes
H(10A) C(10) H(10B) 109.470 yes
H(10A) C(10) H(10C) 109.459 yes
H(10B) C(10) H(10C) 109.489 yes
C(8) C(11) H(11A) 108.829 yes
C(8) C(11) H(11B) 108.831 yes
C(12) C(11) H(11A) 108.838 yes
C(12) C(11) H(11B) 108.845 yes
H(11A) C(11) H(11B) 107.707 yes
C(11) C(12) H(12A) 109.476 yes
C(11) C(12) H(12B) 109.476 yes
C(11) C(12) H(12C) 109.469 yes
H(12A) C(12) H(12B) 109.465 yes
H(12A) C(12) H(12C) 109.462 yes
H(12B) C(12) H(12C) 109.479 yes
C(14) C(15) H(15) 120.135 yes
C(16) C(15) H(15) 120.136 yes
C(15) C(16) H(16) 119.522 yes
C(17) C(16) H(16) 119.511 yes
C(17) C(18) H(18) 120.147 yes
C(19) C(18) H(18) 120.152 yes
O(3) C(20) H(20A) 110.250 yes
O(3) C(20) H(20B) 110.243 yes
C(21) C(20) H(20A) 110.257 yes
C(21) C(20) H(20B) 110.249 yes
H(20A) C(20) H(20B) 108.527 yes
C(20) C(21) H(21) 107.594 yes
C(22) C(21) H(21) 107.592 yes
C(24) C(21) H(21) 107.597 yes
C(21) C(22) H(22A) 108.814 yes
C(21) C(22) H(22B) 108.822 yes
C(23) C(22) H(22A) 108.824 yes
C(23) C(22) H(22B) 108.837 yes
H(22A) C(22) H(22B) 107.677 yes
C(22) C(23) H(23A) 109.480 yes
C(22) C(23) H(23B) 109.463 yes
C(22) C(23) H(23C) 109.462 yes
H(23A) C(23) H(23B) 109.468 yes
H(23A) C(23) H(23C) 109.476 yes
H(23B) C(23) H(23C) 109.478 yes
C(21) C(24) H(24A) 108.659 yes
C(21) C(24) H(24B) 108.643 yes
C(25) C(24) H(24A) 108.653 yes
C(25) C(24) H(24B) 108.650 yes
H(24A) C(24) H(24B) 107.599 yes
C(24) C(25) H(25A) 109.467 yes
C(24) C(25) H(25B) 109.472 yes
C(24) C(25) H(25C) 109.474 yes
H(25A) C(25) H(25B) 109.475 yes
H(25A) C(25) H(25C) 109.476 yes
H(25B) C(25) H(25C) 109.464 yes
O(5) C(27) H(27A) 109.464 yes
O(5) C(27) H(27B) 109.469 yes
O(5) C(27) H(27C) 109.473 yes
H(27A) C(27) H(27B) 109.468 yes
H(27A) C(27) H(27C) 109.474 yes
H(27B) C(27) H(27C) 109.479 yes

loop_
_geom_bond_atom_site_label_1
_geom_bond_atom_site_label_2
_geom_bond_distance
_geom_bond_publ_flag
O(1) C(6) 1.3756(16) yes
O(1) C(7) 1.425(2) yes
O(2) C(13) 1.229(2) yes
O(3) C(19) 1.367(2) yes
O(3) C(20) 1.4371(16) yes
O(4) C(26) 1.213(2) yes
O(5) C(26) 1.3411(17) yes
O(5) C(27) 1.4472(18) yes
N(1) C(1) 1.369(2) yes
N(2) C(13) 1.3712(16) yes
N(2) C(14) 1.3899(20) yes
C(1) C(2) 1.3981(18) yes
C(1) C(6) 1.410(2) yes
C(2) C(3) 1.378(2) yes
C(3) C(4) 1.397(2) yes
C(4) C(5) 1.4066(18) yes
C(4) C(13) 1.484(2) yes
C(5) C(6) 1.374(2) yes
C(7) C(8) 1.5210(19) yes
C(8) C(9) 1.527(3) yes
C(8) C(11) 1.535(3) yes
C(9) C(10) 1.527(2) yes
C(11) C(12) 1.513(3) yes
C(14) C(15) 1.389(3) yes
C(14) C(19) 1.4177(19) yes
C(15) C(16) 1.386(2) yes
C(16) C(17) 1.3907(19) yes
C(17) C(18) 1.398(3) yes
C(17) C(26) 1.477(2) yes
C(18) C(19) 1.374(2) yes
C(20) C(21) 1.518(3) yes
C(21) C(22) 1.529(2) yes
C(21) C(24) 1.535(2) yes
C(22) C(23) 1.520(3) yes
C(24) C(25) 1.520(3) yes
N(1) H(1A) 0.88(2) yes
N(1) H(1B) 0.89(3) yes
N(2) H(2A) 0.85(2) yes
C(2) H(2) 0.950 yes
C(3) H(3) 0.950 yes
C(5) H(5) 0.950 yes
C(7) H(7A) 0.990 yes
C(7) H(7B) 0.990 yes
C(8) H(8) 1.000 yes
C(9) H(9A) 0.990 yes
C(9) H(9B) 0.990 yes
C(10) H(10A) 0.980 yes
C(10) H(10B) 0.980 yes
C(10) H(10C) 0.980 yes
C(11) H(11A) 0.990 yes
C(11) H(11B) 0.990 yes
C(12) H(12A) 0.980 yes
C(12) H(12B) 0.980 yes
C(12) H(12C) 0.980 yes
C(15) H(15) 0.950 yes
C(16) H(16) 0.950 yes
C(18) H(18) 0.950 yes
C(20) H(20A) 0.990 yes
C(20) H(20B) 0.990 yes
C(21) H(21) 1.000 yes
C(22) H(22A) 0.990 yes
C(22) H(22B) 0.990 yes
C(23) H(23A) 0.980 yes
C(23) H(23B) 0.980 yes
C(23) H(23C) 0.980 yes
C(24) H(24A) 0.990 yes
C(24) H(24B) 0.990 yes
C(25) H(25A) 0.980 yes
C(25) H(25B) 0.980 yes
C(25) H(25C) 0.980 yes
C(27) H(27A) 0.980 yes
C(27) H(27B) 0.980 yes
C(27) H(27C) 0.980 yes

loop_
_geom_contact_atom_site_label_1
_geom_contact_atom_site_label_2
_geom_contact_distance
_geom_contact_publ_flag
_geom_contact_site_symmetry_2
O(1) N(1) 2.623(2) yes .
O(1) C(9) 2.960(2) yes .
O(2) C(5) 2.7971(19) yes .
O(2) C(14) 2.9108(15) yes .
O(2) C(15) 2.8975(16) yes .
O(3) N(2) 2.5598(14) yes .
O(3) C(22) 2.934(2) yes .
O(4) C(16) 2.8439(18) yes .
O(4) C(27) 2.6207(19) yes .
O(5) C(18) 2.7542(18) yes .
N(2) C(3) 2.859(2) yes .
C(1) C(4) 2.818(2) yes .
C(2) C(5) 2.783(2) yes .
C(3) C(6) 2.7629(18) yes .
C(5) C(7) 2.8453(18) yes .
C(7) C(12) 3.155(2) yes .
C(10) C(11) 3.242(3) yes .
C(13) C(15) 3.067(2) yes .
C(14) C(17) 2.791(2) yes .
C(15) C(18) 2.7967(19) yes .
C(16) C(19) 2.768(3) yes .
C(18) C(20) 2.856(3) yes .
C(20) C(25) 3.135(3) yes .
C(23) C(24) 3.208(3) yes .
O(2) C(11) 3.4845(19) yes 6_546
O(2) C(18) 3.5084(18) yes 3_667
O(3) C(15) 3.4698(18) yes 3_667
O(3) C(16) 3.3895(18) yes 3_657
O(4) N(1) 2.893(2) yes 5_545
O(4) C(1) 3.516(2) yes 5_545
O(4) C(2) 3.334(2) yes 5_545
O(4) C(3) 3.5731(20) yes 3_657
O(5) C(4) 3.5658(18) yes 3_657
O(5) C(4) 3.5739(18) yes 3_667
O(5) C(5) 3.4614(18) yes 3_667
O(5) C(6) 3.5850(18) yes 3_667
O(5) C(12) 3.541(2) yes 8_555
O(5) C(13) 3.5720(18) yes 3_657
N(1) O(4) 2.893(2) yes 5_455
N(2) C(14) 3.4833(18) yes 3_667
N(2) C(15) 3.5983(18) yes 3_667
N(2) C(17) 3.5496(19) yes 3_657
N(2) C(18) 3.5961(19) yes 3_667
N(2) C(19) 3.4664(19) yes 3_667
N(2) C(26) 3.5344(20) yes 3_657
C(1) O(4) 3.516(2) yes 5_455
C(1) C(27) 3.566(2) yes 3_667
C(2) O(4) 3.334(2) yes 5_455
C(3) O(4) 3.5731(20) yes 3_657
C(3) C(17) 3.519(2) yes 3_667
C(3) C(26) 3.441(2) yes 3_667
C(4) O(5) 3.5658(18) yes 3_657
C(4) O(5) 3.5739(18) yes 3_667
C(4) C(17) 3.5143(19) yes 3_667
C(4) C(27) 3.488(2) yes 3_657
C(5) O(5) 3.4614(18) yes 3_667
C(5) C(27) 3.585(2) yes 3_657
C(6) O(5) 3.5850(18) yes 3_667
C(6) C(27) 3.466(2) yes 3_667
C(11) O(2) 3.4845(19) yes 6_556
C(12) O(5) 3.541(2) yes 8_454
C(13) O(5) 3.5720(18) yes 3_657
C(13) C(18) 3.3156(20) yes 3_667
C(13) C(19) 3.5678(20) yes 3_667
C(14) N(2) 3.4833(18) yes 3_667
C(14) C(14) 3.30465(7) yes 3_667
C(14) C(18) 3.3936(19) yes 3_657
C(14) C(19) 3.5333(19) yes 3_667
C(15) O(3) 3.4698(18) yes 3_667
C(15) N(2) 3.5983(18) yes 3_667
C(16) O(3) 3.3895(18) yes 3_657
C(17) N(2) 3.5496(19) yes 3_657
C(17) C(3) 3.519(2) yes 3_667
C(17) C(4) 3.5143(19) yes 3_667
C(18) O(2) 3.5084(18) yes 3_667
C(18) N(2) 3.5961(19) yes 3_667
C(18) C(13) 3.3156(20) yes 3_667
C(18) C(14) 3.3936(19) yes 3_657
C(19) N(2) 3.4664(19) yes 3_667
C(19) C(13) 3.5678(20) yes 3_667
C(19) C(14) 3.5333(19) yes 3_667
C(26) N(2) 3.5344(20) yes 3_657
C(26) C(3) 3.441(2) yes 3_667
C(27) C(1) 3.566(2) yes 3_667
C(27) C(4) 3.488(2) yes 3_657
C(27) C(5) 3.585(2) yes 3_657
C(27) C(6) 3.466(2) yes 3_667
O(1) H(5) 2.6647 yes .
O(1) H(8) 2.4824 yes .
O(1) H(9A) 2.5447 yes .
O(1) H(9B) 3.5030 yes .
O(1) H(1A) 2.26(3) yes .
O(1) H(1B) 3.50(3) yes .
O(2) H(5) 2.4889 yes .
O(2) H(15) 2.3030 yes .
O(2) H(2A) 3.00(2) yes .
O(3) H(3) 3.4216 yes .
O(3) H(18) 2.6633 yes .
O(3) H(21) 2.4977 yes .
O(3) H(22A) 3.4845 yes .
O(3) H(22B) 2.5070 yes .
O(3) H(2A) 2.118(17) yes .
O(4) H(16) 2.5556 yes .
O(4) H(27A) 2.5773 yes .
O(4) H(27B) 2.5841 yes .
O(4) H(27C) 3.5847 yes .
O(5) H(18) 2.4457 yes .
N(1) H(2) 2.6239 yes .
N(2) H(3) 2.5574 yes .
N(2) H(15) 2.6933 yes .
C(1) H(3) 3.2652 yes .
C(1) H(5) 3.2835 yes .
C(2) H(1A) 3.166(19) yes .
C(2) H(1B) 2.58(2) yes .
C(3) H(5) 3.2695 yes .
C(3) H(2A) 2.441(18) yes .
C(4) H(2) 3.2718 yes .
C(4) H(2A) 2.440(17) yes .
C(5) H(3) 3.2672 yes .
C(5) H(7A) 2.8866 yes .
C(5) H(7B) 2.6948 yes .
C(6) H(2) 3.2686 yes .
C(6) H(7A) 2.6935 yes .
C(6) H(7B) 2.6027 yes .
C(6) H(1A) 2.51(3) yes .
C(6) H(1B) 3.19(3) yes .
C(7) H(5) 2.5519 yes .
C(7) H(9A) 2.5607 yes .
C(7) H(9B) 2.8152 yes .
C(7) H(11A) 3.3224 yes .
C(7) H(11B) 2.5652 yes .
C(7) H(12A) 3.5499 yes .
C(7) H(12B) 2.8537 yes .
C(8) H(10A) 2.7649 yes .
C(8) H(10B) 2.7611 yes .
C(8) H(10C) 3.3912 yes .
C(8) H(12A) 2.7491 yes .
C(8) H(12B) 2.7495 yes .
C(8) H(12C) 3.3846 yes .
C(9) H(7A) 3.3586 yes .
C(9) H(7B) 2.6419 yes .
C(9) H(11A) 2.6212 yes .
C(9) H(11B) 2.8918 yes .
C(10) H(8) 2.6442 yes .
C(10) H(11A) 2.8516 yes .
C(11) H(7A) 2.5743 yes .
C(11) H(7B) 2.7983 yes .
C(11) H(9A) 3.3813 yes .
C(11) H(9B) 2.6635 yes .
C(11) H(10B) 2.9471 yes .
C(12) H(7A) 2.7651 yes .
C(12) H(8) 2.6137 yes .
C(13) H(3) 2.7325 yes .
C(13) H(5) 2.6038 yes .
C(13) H(15) 2.8351 yes .
C(14) H(16) 3.2562 yes .
C(14) H(18) 3.2858 yes .
C(15) H(2A) 3.19(2) yes .
C(16) H(18) 3.2699 yes .
C(17) H(15) 3.2719 yes .
C(18) H(16) 3.2674 yes .
C(18) H(20A) 2.9382 yes .
C(18) H(20B) 2.6864 yes .
C(19) H(15) 3.2832 yes .
C(19) H(20A) 2.7357 yes .
C(19) H(20B) 2.5989 yes .
C(19) H(2A) 2.407(17) yes .
C(20) H(18) 2.5663 yes .
C(20) H(22A) 2.8440 yes .
C(20) H(22B) 2.5770 yes .
C(20) H(24A) 2.6208 yes .
C(20) H(24B) 3.3407 yes .
C(20) H(25A) 2.8240 yes .
C(20) H(25B) 3.5095 yes .
C(20) H(2A) 3.486(18) yes .
C(21) H(23A) 2.7481 yes .
C(21) H(23B) 2.7564 yes .
C(21) H(23C) 3.3843 yes .
C(21) H(25A) 2.7669 yes .
C(21) H(25B) 2.7721 yes .
C(21) H(25C) 3.3974 yes .
C(22) H(20A) 2.6881 yes .
C(22) H(20B) 3.3749 yes .
C(22) H(24A) 2.8327 yes .
C(22) H(24B) 2.6133 yes .
C(23) H(21) 2.6230 yes .
C(23) H(24B) 2.8119 yes .
C(24) H(20A) 2.7865 yes .
C(24) H(20B) 2.6238 yes .
C(24) H(22A) 2.6372 yes .
C(24) H(22B) 3.3674 yes .
C(24) H(23A) 2.9040 yes .
C(24) H(23B) 3.5904 yes .
C(25) H(20B) 2.7493 yes .
C(25) H(21) 2.6626 yes .
C(26) H(16) 2.6063 yes .
C(26) H(18) 2.6895 yes .
C(26) H(27A) 2.5789 yes .
C(26) H(27B) 2.6056 yes .
C(26) H(27C) 3.1743 yes .
H(2) H(3) 2.3135 yes .
H(2) H(23B) 3.4685 yes .
H(2) H(1A) 3.4550 yes .
H(2) H(1B) 2.4532 yes .
H(3) H(22B) 2.9635 yes .
H(3) H(23B) 3.2049 yes .
H(3) H(2A) 1.9128 yes .
H(5) H(7A) 2.4670 yes .
H(5) H(7B) 2.2248 yes .
H(7A) H(8) 2.4338 yes .
H(7A) H(9A) 3.5183 yes .
H(7A) H(11A) 3.5319 yes .
H(7A) H(11B) 2.6212 yes .
H(7A) H(12A) 3.2286 yes .
H(7A) H(12B) 2.1951 yes .
H(7A) H(12C) 3.5665 yes .
H(7B) H(8) 2.8642 yes .
H(7B) H(9A) 2.6690 yes .
H(7B) H(9B) 2.6083 yes .
H(7B) H(11A) 3.5816 yes .
H(7B) H(11B) 2.5336 yes .
H(7B) H(12B) 3.4082 yes .
H(8) H(9A) 2.4505 yes .
H(8) H(9B) 2.8544 yes .
H(8) H(10A) 2.4842 yes .
H(8) H(10B) 2.8788 yes .
H(8) H(10C) 3.5556 yes .
H(8) H(11A) 2.4810 yes .
H(8) H(11B) 2.8556 yes .
H(8) H(12A) 2.4509 yes .
H(8) H(12B) 2.8304 yes .
H(8) H(12C) 3.5328 yes .
H(9A) H(10A) 2.3697 yes .
H(9A) H(10B) 2.8601 yes .
H(9A) H(10C) 2.3558 yes .
H(9A) H(11A) 3.5724 yes .
H(9A) H(1A) 3.5702 yes .
H(9B) H(10A) 2.8600 yes .
H(9B) H(10B) 2.3727 yes .
H(9B) H(10C) 2.3529 yes .
H(9B) H(11A) 2.6693 yes .
H(9B) H(11B) 2.6719 yes .
H(10A) H(11A) 3.3079 yes .
H(10B) H(11A) 2.2957 yes .
H(10B) H(11B) 3.5299 yes .
H(11A) H(12A) 2.3596 yes .
H(11A) H(12B) 2.8505 yes .
H(11A) H(12C) 2.3432 yes .
H(11B) H(12A) 2.8505 yes .
H(11B) H(12B) 2.3594 yes .
H(11B) H(12C) 2.3436 yes .
H(15) H(16) 2.3314 yes .
H(15) H(2A) 3.5161 yes .
H(18) H(20A) 2.5117 yes .
H(18) H(20B) 2.2267 yes .
H(20A) H(21) 2.8644 yes .
H(20A) H(22A) 2.6689 yes .
H(20A) H(22B) 2.7254 yes .
H(20A) H(24A) 2.5460 yes .
H(20A) H(25A) 3.2885 yes .
H(20B) H(21) 2.4060 yes .
H(20B) H(22B) 3.5285 yes .
H(20B) H(24A) 2.7577 yes .
H(20B) H(24B) 3.5697 yes .
H(20B) H(25A) 2.1740 yes .
H(20B) H(25B) 3.1486 yes .
H(20B) H(25C) 3.5835 yes .
H(21) H(22A) 2.8521 yes .
H(21) H(22B) 2.4575 yes .
H(21) H(23A) 2.8468 yes .
H(21) H(23B) 2.4640 yes .
H(21) H(23C) 3.5389 yes .
H(21) H(24A) 2.8595 yes .
H(21) H(24B) 2.4418 yes .
H(21) H(25A) 2.9049 yes .
H(21) H(25B) 2.5022 yes .
H(21) H(25C) 3.5703 yes .
H(22A) H(23A) 2.3689 yes .
H(22A) H(23B) 2.8554 yes .
H(22A) H(23C) 2.3459 yes .
H(22A) H(24A) 2.5905 yes .
H(22A) H(24B) 2.6776 yes .
H(22B) H(23A) 2.8556 yes .
H(22B) H(23B) 2.3621 yes .
H(22B) H(23C) 2.3524 yes .
H(22B) H(24B) 3.5651 yes .
H(22B) H(2A) 3.1383 yes .
H(23A) H(24A) 3.4376 yes .
H(23A) H(24B) 2.2449 yes .
H(23B) H(24B) 3.2633 yes .
H(24A) H(25A) 2.3658 yes .
H(24A) H(25B) 2.8538 yes .
H(24A) H(25C) 2.3438 yes .
H(24B) H(25A) 2.8539 yes .
H(24B) H(25B) 2.3616 yes .
H(24B) H(25C) 2.3479 yes .
O(1) H(23C) 3.5796 yes 7_567
O(1) H(27A) 3.2488 yes 3_667
O(1) H(27C) 3.3940 yes 3_667
O(2) H(10B) 2.6767 yes 6_546
O(2) H(11A) 2.5135 yes 6_546
O(2) H(18) 3.3913 yes 3_667
O(2) H(20A) 2.9417 yes 3_667
O(3) H(15) 3.2560 yes 3_667
O(3) H(16) 3.5019 yes 3_657
O(4) H(2) 2.6116 yes 5_545
O(4) H(3) 3.3108 yes 3_657
O(4) H(21) 3.4496 yes 3_657
O(4) H(1A) 3.51(3) yes 5_545
O(4) H(1B) 2.03(3) yes 5_545
O(4) H(2A) 3.50(2) yes 3_657
O(5) H(12C) 2.6070 yes 8_555
N(1) H(16) 3.0785 yes 5_455
N(1) H(21) 3.0231 yes 7_557
N(1) H(23B) 3.2098 yes 7_557
N(1) H(23C) 2.9226 yes 7_567
N(1) H(25B) 3.2238 yes 7_557
N(1) H(27A) 2.9335 yes 3_667
C(1) H(23B) 3.3448 yes 7_557
C(1) H(27A) 2.7407 yes 3_667
C(1) H(27B) 3.1169 yes 3_657
C(2) H(27A) 3.2913 yes 3_667
C(2) H(27B) 2.9594 yes 3_657
C(3) H(27B) 2.7857 yes 3_657
C(4) H(27B) 2.7805 yes 3_657
C(5) H(11A) 3.5274 yes 6_546
C(5) H(12C) 3.4560 yes 6_556
C(5) H(27A) 3.5825 yes 3_667
C(5) H(27B) 2.9300 yes 3_657
C(5) H(27C) 3.4923 yes 3_657
C(6) H(27A) 2.9211 yes 3_667
C(6) H(27B) 3.0855 yes 3_657
C(6) H(27C) 3.4561 yes 3_667
C(7) H(9B) 3.4460 yes 6_546
C(7) H(12B) 3.4163 yes 6_556
C(9) H(23A) 3.5707 yes 7_567
C(9) H(27C) 3.5058 yes 3_667
C(10) H(12A) 3.3807 yes 1_565
C(10) H(12B) 3.4344 yes 1_565
C(10) H(20A) 3.5664 yes 8_464
C(10) H(23A) 3.4720 yes 7_567
C(10) H(24A) 3.5945 yes 8_464
C(10) H(25A) 3.4851 yes 8_454
C(10) H(25C) 3.4965 yes 8_454
C(11) H(5) 3.3900 yes 6_556
C(11) H(27C) 3.4715 yes 8_454
C(12) H(5) 3.5895 yes 6_546
C(12) H(7B) 3.1152 yes 6_546
C(12) H(10C) 3.1877 yes 1_545
C(12) H(18) 3.1431 yes 8_454
C(12) H(20A) 3.3992 yes 8_454
C(12) H(20B) 3.4709 yes 8_454
C(12) H(27C) 3.4850 yes 8_454
C(13) H(11A) 3.3036 yes 6_546
C(13) H(18) 3.4486 yes 3_667
C(14) H(18) 3.5591 yes 3_657
C(15) H(20B) 2.9849 yes 3_657
C(15) H(22B) 3.1447 yes 3_667
C(15) H(25A) 3.4086 yes 3_657
C(15) H(2A) 3.440(19) yes 3_667
C(16) H(3) 3.3580 yes 3_667
C(16) H(20B) 3.2061 yes 3_657
C(16) H(21) 3.2266 yes 3_657
C(16) H(22B) 3.1580 yes 3_667
C(16) H(1B) 3.27(3) yes 5_545
C(16) H(2A) 3.470(20) yes 3_667
C(17) H(3) 3.4852 yes 3_667
C(17) H(2A) 3.450(20) yes 3_657
C(18) H(12C) 3.3314 yes 8_555
C(20) H(12A) 3.1445 yes 8_555
C(20) H(16) 3.5375 yes 3_657
C(21) H(16) 3.4341 yes 3_657
C(21) H(1A) 3.46(2) yes 7_557
C(22) H(15) 3.4887 yes 3_667
C(22) H(25B) 3.2366 yes 1_565
C(23) H(9A) 3.2374 yes 7_567
C(23) H(25B) 3.5787 yes 1_565
C(23) H(27A) 3.2857 yes 5_455
C(23) H(27B) 3.5415 yes 5_455
C(23) H(27C) 3.5607 yes 5_455
C(24) H(1A) 3.47(2) yes 7_557
C(25) H(10A) 3.3143 yes 8_555
C(25) H(15) 3.4546 yes 3_657
C(25) H(16) 3.5035 yes 3_657
C(25) H(22A) 3.1490 yes 1_545
C(25) H(25C) 3.2979 yes 2_657
C(25) H(1A) 3.34(2) yes 7_557
C(26) H(1B) 3.07(3) yes 5_545
C(26) H(2A) 3.299(19) yes 3_657
C(27) H(9A) 3.5060 yes 3_667
C(27) H(12C) 3.2435 yes 8_555
C(27) H(23B) 3.3192 yes 5_545
C(27) H(23C) 3.3160 yes 5_545
H(2) O(4) 2.6116 yes 5_455
H(2) H(2) 3.5443 yes 7_567
H(2) H(27A) 3.0526 yes 5_455
H(2) H(27B) 3.5162 yes 3_657
H(2) H(27B) 3.3870 yes 5_455
H(3) O(4) 3.3108 yes 3_657
H(3) C(16) 3.3580 yes 3_667
H(3) C(17) 3.4852 yes 3_667
H(3) H(16) 3.3172 yes 3_667
H(3) H(27B) 3.2664 yes 3_657
H(5) C(11) 3.3900 yes 6_546
H(5) C(12) 3.5895 yes 6_556
H(5) H(9B) 3.1718 yes 6_546
H(5) H(10B) 3.4844 yes 6_546
H(5) H(11A) 2.8536 yes 6_546
H(5) H(11B) 3.0078 yes 6_546
H(5) H(12B) 3.2606 yes 6_556
H(5) H(12C) 3.0767 yes 6_556
H(5) H(27B) 3.4738 yes 3_657
H(7A) H(7B) 3.5317 yes 6_546
H(7A) H(9B) 2.9869 yes 6_546
H(7A) H(11B) 2.9499 yes 6_546
H(7B) C(12) 3.1152 yes 6_556
H(7B) H(7A) 3.5317 yes 6_556
H(7B) H(9B) 3.0066 yes 6_546
H(7B) H(12B) 2.4405 yes 6_556
H(7B) H(12C) 2.9551 yes 6_556
H(7B) H(27C) 3.3273 yes 3_667
H(8) H(24B) 3.3926 yes 7_557
H(8) H(25A) 3.4082 yes 8_454
H(8) H(25C) 3.4135 yes 8_454
H(9A) C(23) 3.2374 yes 7_567
H(9A) C(27) 3.5060 yes 3_667
H(9A) H(23A) 2.8401 yes 7_567
H(9A) H(23C) 2.7417 yes 7_567
H(9A) H(27A) 3.4316 yes 3_667
H(9A) H(27C) 2.7294 yes 3_667
H(9B) C(7) 3.4460 yes 6_556
H(9B) H(5) 3.1718 yes 6_556
H(9B) H(7A) 2.9869 yes 6_556
H(9B) H(7B) 3.0066 yes 6_556
H(9B) H(11B) 3.0285 yes 6_556
H(9B) H(12B) 2.9388 yes 1_565
H(9B) H(12B) 3.4283 yes 6_556
H(9B) H(27C) 3.4080 yes 3_667
H(10A) C(25) 3.3143 yes 8_454
H(10A) H(22A) 3.4510 yes 8_464
H(10A) H(23A) 3.3950 yes 7_567
H(10A) H(25A) 3.0622 yes 8_454
H(10A) H(25C) 3.1854 yes 7_557
H(10A) H(25C) 2.6980 yes 8_454
H(10B) O(2) 2.6767 yes 6_556
H(10B) H(5) 3.4844 yes 6_556
H(10B) H(12A) 3.2837 yes 1_565
H(10B) H(12B) 3.4680 yes 1_565
H(10B) H(15) 3.5704 yes 6_556
H(10B) H(20A) 2.9624 yes 8_464
H(10B) H(22A) 3.4539 yes 8_464
H(10B) H(25A) 3.0155 yes 8_454
H(10B) H(25C) 3.4545 yes 8_454
H(10C) C(12) 3.1877 yes 1_565
H(10C) H(12A) 2.6476 yes 1_565
H(10C) H(12B) 2.8453 yes 1_565
H(10C) H(20A) 3.3301 yes 8_464
H(10C) H(23A) 3.0049 yes 7_567
H(10C) H(24A) 2.9639 yes 8_464
H(10C) H(24B) 3.4497 yes 7_567
H(11A) O(2) 2.5135 yes 6_556
H(11A) C(5) 3.5274 yes 6_556
H(11A) C(13) 3.3036 yes 6_556
H(11A) H(5) 2.8536 yes 6_556
H(11A) H(25A) 3.3599 yes 8_454
H(11B) H(5) 3.0078 yes 6_556
H(11B) H(7A) 2.9499 yes 6_556
H(11B) H(9B) 3.0285 yes 6_546
H(11B) H(12B) 3.4619 yes 6_556
H(11B) H(27C) 2.8285 yes 8_454
H(12A) C(10) 3.3807 yes 1_545
H(12A) C(20) 3.1445 yes 8_454
H(12A) H(10B) 3.2837 yes 1_545
H(12A) H(10C) 2.6476 yes 1_545
H(12A) H(18) 3.0260 yes 8_454
H(12A) H(20A) 2.6431 yes 8_454
H(12A) H(20B) 2.7721 yes 8_454
H(12A) H(24A) 2.9637 yes 8_454
H(12A) H(25A) 3.1343 yes 8_454
H(12B) C(7) 3.4163 yes 6_546
H(12B) C(10) 3.4344 yes 1_545
H(12B) H(5) 3.2606 yes 6_546
H(12B) H(7B) 2.4405 yes 6_546
H(12B) H(9B) 2.9388 yes 1_545
H(12B) H(9B) 3.4283 yes 6_546
H(12B) H(10B) 3.4680 yes 1_545
H(12B) H(10C) 2.8453 yes 1_545
H(12B) H(11B) 3.4619 yes 6_546
H(12C) O(5) 2.6070 yes 8_454
H(12C) C(5) 3.4560 yes 6_546
H(12C) C(18) 3.3314 yes 8_454
H(12C) C(27) 3.2435 yes 8_454
H(12C) H(5) 3.0767 yes 6_546
H(12C) H(7B) 2.9551 yes 6_546
H(12C) H(18) 2.4344 yes 8_454
H(12C) H(20A) 3.3119 yes 8_454
H(12C) H(20B) 3.3715 yes 8_454
H(12C) H(27C) 2.8459 yes 8_454
H(15) O(3) 3.2560 yes 3_667
H(15) C(22) 3.4887 yes 3_667
H(15) C(25) 3.4546 yes 3_657
H(15) H(10B) 3.5704 yes 6_546
H(15) H(20A) 3.1726 yes 3_667
H(15) H(20B) 2.8156 yes 3_657
H(15) H(22A) 3.3555 yes 3_667
H(15) H(22B) 2.7594 yes 3_667
H(15) H(25A) 2.7185 yes 3_657
H(15) H(25B) 3.3230 yes 3_657
H(16) O(3) 3.5019 yes 3_657
H(16) N(1) 3.0785 yes 5_545
H(16) C(20) 3.5375 yes 3_657
H(16) C(21) 3.4341 yes 3_657
H(16) C(25) 3.5035 yes 3_657
H(16) H(3) 3.3172 yes 3_667
H(16) H(20B) 3.1815 yes 3_657
H(16) H(21) 2.6375 yes 3_657
H(16) H(22B) 2.7900 yes 3_667
H(16) H(25A) 3.3285 yes 3_657
H(16) H(25B) 2.9106 yes 3_657
H(16) H(1A) 3.1470 yes 5_545
H(16) H(1B) 2.4401 yes 5_545
H(18) O(2) 3.3913 yes 3_667
H(18) C(12) 3.1431 yes 8_555
H(18) C(13) 3.4486 yes 3_667
H(18) C(14) 3.5591 yes 3_657
H(18) H(12A) 3.0260 yes 8_555
H(18) H(12C) 2.4344 yes 8_555
H(20A) O(2) 2.9417 yes 3_667
H(20A) C(10) 3.5664 yes 8_565
H(20A) C(12) 3.3992 yes 8_555
H(20A) H(10B) 2.9624 yes 8_565
H(20A) H(10C) 3.3301 yes 8_565
H(20A) H(12A) 2.6431 yes 8_555
H(20A) H(12C) 3.3119 yes 8_555
H(20A) H(15) 3.1726 yes 3_667
H(20B) C(12) 3.4709 yes 8_555
H(20B) C(15) 2.9849 yes 3_657
H(20B) C(16) 3.2061 yes 3_657
H(20B) H(12A) 2.7721 yes 8_555
H(20B) H(12C) 3.3715 yes 8_555
H(20B) H(15) 2.8156 yes 3_657
H(20B) H(16) 3.1815 yes 3_657
H(21) O(4) 3.4496 yes 3_657
H(21) N(1) 3.0231 yes 7_557
H(21) C(16) 3.2266 yes 3_657
H(21) H(16) 2.6375 yes 3_657
H(21) H(1A) 2.6923 yes 7_557
H(21) H(1B) 2.7139 yes 7_557
H(22A) C(25) 3.1490 yes 1_565
H(22A) H(10A) 3.4510 yes 8_565
H(22A) H(10B) 3.4539 yes 8_565
H(22A) H(15) 3.3555 yes 3_667
H(22A) H(25A) 3.1573 yes 1_565
H(22A) H(25B) 2.6433 yes 1_565
H(22A) H(25C) 3.1400 yes 1_565
H(22B) C(15) 3.1447 yes 3_667
H(22B) C(16) 3.1580 yes 3_667
H(22B) H(15) 2.7594 yes 3_667
H(22B) H(16) 2.7900 yes 3_667
H(22B) H(25B) 3.1346 yes 1_565
H(23A) C(9) 3.5707 yes 7_567
H(23A) C(10) 3.4720 yes 7_567
H(23A) H(9A) 2.8401 yes 7_567
H(23A) H(10A) 3.3950 yes 7_567
H(23A) H(10C) 3.0049 yes 7_567
H(23A) H(27C) 3.4489 yes 5_455
H(23A) H(1A) 3.3172 yes 7_557
H(23B) N(1) 3.2098 yes 7_557
H(23B) C(1) 3.3448 yes 7_557
H(23B) C(27) 3.3192 yes 5_455
H(23B) H(27A) 3.0109 yes 5_455
H(23B) H(27B) 2.9831 yes 5_455
H(23B) H(27C) 3.4306 yes 5_455
H(23B) H(1A) 3.1129 yes 7_557
H(23B) H(1B) 3.1813 yes 7_557
H(23C) O(1) 3.5796 yes 7_567
H(23C) N(1) 2.9226 yes 7_567
H(23C) C(27) 3.3160 yes 5_455
H(23C) H(9A) 2.7417 yes 7_567
H(23C) H(25B) 2.9994 yes 1_565
H(23C) H(27A) 2.7683 yes 5_455
H(23C) H(27B) 3.4512 yes 5_455
H(23C) H(27C) 3.2177 yes 5_455
H(23C) H(1A) 2.7005 yes 7_567
H(23C) H(1B) 3.3139 yes 7_567
H(24A) C(10) 3.5945 yes 8_565
H(24A) H(10C) 2.9639 yes 8_565
H(24A) H(12A) 2.9637 yes 8_555
H(24A) H(24A) 3.3236 yes 2_657
H(24A) H(24B) 3.1844 yes 2_657
H(24B) H(8) 3.3926 yes 7_557
H(24B) H(10C) 3.4497 yes 7_567
H(24B) H(24A) 3.1844 yes 2_657
H(24B) H(25C) 3.5413 yes 2_657
H(24B) H(1A) 3.1856 yes 7_557
H(25A) C(10) 3.4851 yes 8_555
H(25A) C(15) 3.4086 yes 3_657
H(25A) H(8) 3.4082 yes 8_555
H(25A) H(10A) 3.0622 yes 8_555
H(25A) H(10B) 3.0155 yes 8_555
H(25A) H(11A) 3.3599 yes 8_555
H(25A) H(12A) 3.1343 yes 8_555
H(25A) H(15) 2.7185 yes 3_657
H(25A) H(16) 3.3285 yes 3_657
H(25A) H(22A) 3.1573 yes 1_545
H(25B) N(1) 3.2238 yes 7_557
H(25B) C(22) 3.2366 yes 1_545
H(25B) C(23) 3.5787 yes 1_545
H(25B) H(15) 3.3230 yes 3_657
H(25B) H(16) 2.9106 yes 3_657
H(25B) H(22A) 2.6433 yes 1_545
H(25B) H(22B) 3.1346 yes 1_545
H(25B) H(23C) 2.9994 yes 1_545
H(25B) H(1A) 2.5236 yes 7_557
H(25B) H(1B) 3.3398 yes 7_557
H(25C) C(10) 3.4965 yes 8_555
H(25C) C(25) 3.2979 yes 2_657
H(25C) H(8) 3.4135 yes 8_555
H(25C) H(10A) 3.1854 yes 7_557
H(25C) H(10A) 2.6980 yes 8_555
H(25C) H(10B) 3.4545 yes 8_555
H(25C) H(22A) 3.1400 yes 1_545
H(25C) H(24B) 3.5413 yes 2_657
H(25C) H(25C) 2.3680 yes 2_657
H(27A) O(1) 3.2488 yes 3_667
H(27A) N(1) 2.9335 yes 3_667
H(27A) C(1) 2.7407 yes 3_667
H(27A) C(2) 3.2913 yes 3_667
H(27A) C(5) 3.5825 yes 3_667
H(27A) C(6) 2.9211 yes 3_667
H(27A) C(23) 3.2857 yes 5_545
H(27A) H(2) 3.0526 yes 5_545
H(27A) H(9A) 3.4316 yes 3_667
H(27A) H(23B) 3.0109 yes 5_545
H(27A) H(23C) 2.7683 yes 5_545
H(27A) H(1A) 3.2974 yes 3_667
H(27A) H(1B) 3.4802 yes 3_667
H(27B) C(1) 3.1169 yes 3_657
H(27B) C(2) 2.9594 yes 3_657
H(27B) C(3) 2.7857 yes 3_657
H(27B) C(4) 2.7805 yes 3_657
H(27B) C(5) 2.9300 yes 3_657
H(27B) C(6) 3.0855 yes 3_657
H(27B) C(23) 3.5415 yes 5_545
H(27B) H(2) 3.5162 yes 3_657
H(27B) H(2) 3.3870 yes 5_545
H(27B) H(3) 3.2664 yes 3_657
H(27B) H(5) 3.4738 yes 3_657
H(27B) H(23B) 2.9831 yes 5_545
H(27B) H(23C) 3.4512 yes 5_545
H(27C) O(1) 3.3940 yes 3_667
H(27C) C(5) 3.4923 yes 3_657
H(27C) C(6) 3.4561 yes 3_667
H(27C) C(9) 3.5058 yes 3_667
H(27C) C(11) 3.4715 yes 8_555
H(27C) C(12) 3.4850 yes 8_555
H(27C) C(23) 3.5607 yes 5_545
H(27C) H(7B) 3.3273 yes 3_667
H(27C) H(9A) 2.7294 yes 3_667
H(27C) H(9B) 3.4080 yes 3_667
H(27C) H(11B) 2.8285 yes 8_555
H(27C) H(12C) 2.8459 yes 8_555
H(27C) H(23A) 3.4489 yes 5_545
H(27C) H(23B) 3.4306 yes 5_545
H(27C) H(23C) 3.2177 yes 5_545
H(1A) O(4) 3.51(3) yes 5_455
H(1A) C(21) 3.46(2) yes 7_557
H(1A) C(24) 3.47(2) yes 7_557
H(1A) C(25) 3.34(2) yes 7_557
H(1A) H(16) 3.1470 yes 5_455
H(1A) H(21) 2.6923 yes 7_557
H(1A) H(23A) 3.3172 yes 7_557
H(1A) H(23B) 3.1129 yes 7_557
H(1A) H(23C) 2.7005 yes 7_567
H(1A) H(24B) 3.1856 yes 7_557
H(1A) H(25B) 2.5236 yes 7_557
H(1A) H(27A) 3.2974 yes 3_667
H(1B) O(4) 2.03(3) yes 5_455
H(1B) C(16) 3.27(3) yes 5_455
H(1B) C(26) 3.07(3) yes 5_455
H(1B) H(16) 2.4401 yes 5_455
H(1B) H(21) 2.7139 yes 7_557
H(1B) H(23B) 3.1813 yes 7_557
H(1B) H(23C) 3.3139 yes 7_567
H(1B) H(25B) 3.3398 yes 7_557
H(1B) H(27A) 3.4802 yes 3_667
H(2A) O(4) 3.50(2) yes 3_657
H(2A) C(15) 3.440(19) yes 3_667
H(2A) C(16) 3.470(20) yes 3_667
H(2A) C(17) 3.450(20) yes 3_657
H(2A) C(26) 3.299(19) yes 3_657

loop_
_geom_hbond_atom_site_label_D
_geom_hbond_atom_site_label_H
_geom_hbond_atom_site_label_A
_geom_hbond_site_symmetry_A
_geom_hbond_distance_DA
_geom_hbond_distance_DH
_geom_hbond_distance_HA
_geom_hbond_angle_DHA
_geom_hbond_publ_flag
N(1) H(1A) O(1) . 2.623(2) 0.876 2.26(2) 104.6(19) no
N(1) H(1B) O(4) 5_455 2.893(2) 0.892 2.03(3) 161.4(18) no
N(2) H(2A) O(3) . 2.5598(14) 0.853 2.12(2) 111.8(14) no

loop_
_geom_torsion_atom_site_label_1
_geom_torsion_atom_site_label_2
_geom_torsion_atom_site_label_3
_geom_torsion_atom_site_label_4
_geom_torsion
_geom_torsion_publ_flag
C(7) O(1) C(6) C(5) 1.6(2) no
C(20) O(3) C(19) C(18) -1.04(19) no
C(27) O(5) C(26) O(4) 3.82(19) no
C(13) N(2) C(14) C(15) -0.2(2) no
C(14) N(2) C(13) O(2) -0.5(2) no
N(1) C(1) C(6) O(1) -2.58(19) no
C(2) C(1) C(6) C(5) 0.1(2) no
C(6) C(1) C(2) C(3) -0.1(2) no
C(1) C(2) C(3) C(4) 0.2(2) no
C(2) C(3) C(4) C(5) -0.3(2) no
C(3) C(4) C(5) C(6) 0.2(2) no
C(3) C(4) C(13) N(2) 5.4(2) no
C(5) C(4) C(13) O(2) 6.1(2) no
C(4) C(5) C(6) C(1) -0.2(2) no
O(1) C(7) C(8) C(9) 69.51(16) no
C(7) C(8) C(11) C(12) 75.74(16) no
C(11) C(8) C(9) C(10) 74.67(18) no
N(2) C(14) C(19) O(3) -1.10(17) no
C(15) C(14) C(19) C(18) -1.23(19) no
C(19) C(14) C(15) C(16) 2.16(19) no
C(14) C(15) C(16) C(17) -1.1(2) no
C(15) C(16) C(17) C(18) -0.9(2) no
C(16) C(17) C(18) C(19) 1.9(2) no
C(16) C(17) C(26) O(4) -9.5(2) no
C(18) C(17) C(26) O(5) -9.42(19) no
C(17) C(18) C(19) C(14) -0.80(20) no
O(3) C(20) C(21) C(22) -65.80(13) no
C(20) C(21) C(24) C(25) -70.36(16) no
C(24) C(21) C(22) C(23) -74.65(15) no
